data_7714183
loop_
_publ_author_name
'Ghinato, Simone'
'Giordana, Alessia'
'Diana, Eliano'
'Gomila, Rosa Maria'
'Priola, Emanuele'
'Frontera, Antonio'

_publ_section_title
;
 Synthesis, X-ray Characterization and DFT analysis of Dicyanidoaurate
 Telluronium salts: on the importance of charge assisted chalcogen bonds
;
_journal_name_full 'Dalton Transactions'
_journal_paper_doi 10.1039/D3DT02787B
_journal_year 2023
_chemical_formula_moiety 'C13 H13 Te, Au C2 N2'
_chemical_formula_sum 'C15 H13 Au N2 Te'
_chemical_formula_weight 545.84
_space_group_crystal_system monoclinic
_space_group_IT_number 14
_space_group_name_Hall '-P 2yn'
_space_group_name_H-M_alt 'P 1 21/n 1'
_atom_sites_solution_hydrogens geom
_atom_sites_solution_primary heavy
_audit_creation_date 2023-06-28
_audit_creation_method
;
Olex2 1.5
(compiled 2023.03.06 svn.rbb2c1857 for OlexSys, GUI svn.r6748)
;
_audit_update_record
;
2023-07-24 deposited with the CCDC.	2023-10-11 downloaded from the CCDC.
;
_cell_angle_alpha 90
_cell_angle_beta 108.514(2)
_cell_angle_gamma 90
_cell_formula_units_Z 4
_cell_length_a 9.2490(2)
_cell_length_b 13.2961(2)
_cell_length_c 13.4912(3)
_cell_measurement_reflns_used 9674
_cell_measurement_temperature 298.00
_cell_measurement_theta_max 66.5610
_cell_measurement_theta_min 5.0650
_cell_volume 1573.22(6)
_computing_cell_refinement 'CrysAlisPro 1.171.42.53a (Rigaku OD, 2022)'
_computing_data_collection 'CrysAlisPro 1.171.42.53a (Rigaku OD, 2022)'
_computing_data_reduction 'CrysAlisPro 1.171.42.53a (Rigaku OD, 2022)'
_computing_molecular_graphics 'Olex2 1.5 (Dolomanov et al., 2009)'
_computing_publication_material 'Olex2 1.5 (Dolomanov et al., 2009)'
_computing_structure_refinement 'SHELXL 2018/3 (Sheldrick, 2015)'
_computing_structure_solution 'SHELXS  (Sheldrick, 2008)'
_diffrn_ambient_temperature 298.00
_diffrn_detector 'CCD plate'
_diffrn_detector_area_resol_mean 5.1990
_diffrn_detector_type AtlasS2
_diffrn_measured_fraction_theta_full 0.977
_diffrn_measured_fraction_theta_max 0.977
_diffrn_measurement_details
;
List of Runs (angles in degrees, time in seconds):

  # Type    Start    End  Width  t~exp~   \w     \q     \k     \f   Frames
#--------------------------------------------------------------------------
  1  \w     24.00 114.00   1.00   30.00    --   42.89  57.00  60.00   90
  2  \w    -10.00  71.00   1.00   30.00    --   42.89 -57.00 120.00   81
  3  \w    -23.00  70.00   1.00   30.00    --   42.89 -57.00 -90.00   93
  4  \w     73.00  99.00   1.00   30.00    --   92.50 -70.00 150.76   26
  5  \w     88.00 114.00   1.00   30.00    --   92.50  61.00  30.00   26
  6  \w     81.00 107.00   1.00   30.00    --   92.50 -30.00-120.00   26
  7  \w     55.00  99.00   1.00   30.00    --   92.50 -70.00  52.53   44
  8  \w     17.00  43.00   1.00   30.00    --   92.50 -30.00  90.00   26
  9  \w     60.00  86.00   1.00   30.00    --   92.50 -30.00  90.00   26
 10  \w    127.00 153.00   1.00   30.00    --   92.50  15.00  30.00   26
 11  \w     25.00  99.00   1.00   30.00    --   92.50 -70.00-122.83   74
 12  \w     16.00  52.00   1.00   30.00    --   92.50 -15.00  30.00   36
 13  \w    112.00 143.00   1.00   30.00    --   92.50  45.00 -30.00   31
 14  \w     21.00 110.00   1.00   30.00    --   92.50 -70.00 -61.51   89
 15  \w     41.00 174.00   1.00   30.00    --   92.50  15.00 -60.00  133
 16  \w     77.00 156.00   1.00   30.00    --   92.50  61.00 150.00   79
 17  \w     20.00  51.00   1.00   30.00    --   92.50 -70.00 100.78   31
 18  \w     70.00 121.00   1.00   30.00    --   92.50 -70.00 100.78   51
 19  \w     38.00  97.00   1.00   30.00    --   92.50 -69.00-156.95   59
 20  \w     59.00  85.00   1.00   30.00    --   92.50  15.00  30.00   26
 21  \w    111.00 154.00   1.00   30.00    --   92.50  45.00-180.00   43
 22  \w     65.00  98.00   1.00   30.00    --   92.50 -30.00-180.00   33
 23  \w     80.00 105.00   1.00   30.00    --   92.50 -70.00 -13.92   25
 24  \w     27.00  53.00   1.00   30.00    --   92.50 -61.00 -60.00   26
 25  \w     84.00 120.00   1.00   30.00    --   92.50 -61.00 -60.00   36
 26  \w     80.00 106.00   1.00   30.00    --   92.50  15.00 120.00   26
 27  \w     19.00  49.00   1.00   30.00    --   92.50 -70.00  52.53   30
 28  \w     49.00  75.00   1.00   30.00    --   92.50 -70.00 138.46   26
 29  \w     78.00 109.00   1.00   30.00    --   92.50  45.00-150.00   31
 30  \w     72.00 137.00   1.00   30.00    --   92.50  45.00  30.00   65
 31  \w     31.00 121.00   1.00   30.00    --   92.50 -70.00  78.11   90
 32  \w     30.00  55.00   1.00   30.00    --   92.50 -61.00-150.00   25
 33  \w     72.00  98.00   1.00   30.00    --   92.50 -70.00  17.33   26
;
_diffrn_measurement_device 'four-circle diffractometer'
_diffrn_measurement_device_type 'Xcalibur, AtlasS2, Gemini ultra'
_diffrn_measurement_method '\w scans'
_diffrn_orient_matrix_type 'CrysAlisPro convention (1999,Acta A55,543-557)'
_diffrn_orient_matrix_UB_11 -0.0086999000
_diffrn_orient_matrix_UB_12 0.0755248000
_diffrn_orient_matrix_UB_13 0.0845945000
_diffrn_orient_matrix_UB_21 0.0014614000
_diffrn_orient_matrix_UB_22 0.0878813000
_diffrn_orient_matrix_UB_23 -0.0741477000
_diffrn_orient_matrix_UB_31 -0.1752963000
_diffrn_orient_matrix_UB_32 -0.0029827000
_diffrn_orient_matrix_UB_33 -0.0430341000
_diffrn_radiation_monochromator mirror
_diffrn_radiation_probe x-ray
_diffrn_radiation_type 'Cu K\a'
_diffrn_radiation_wavelength 1.54184
_diffrn_reflns_av_R_equivalents 0.0529
_diffrn_reflns_av_unetI/netI 0.0244
_diffrn_reflns_Laue_measured_fraction_full 0.977
_diffrn_reflns_Laue_measured_fraction_max 0.977
_diffrn_reflns_limit_h_max 9
_diffrn_reflns_limit_h_min -10
_diffrn_reflns_limit_k_max 15
_diffrn_reflns_limit_k_min -15
_diffrn_reflns_limit_l_max 15
_diffrn_reflns_limit_l_min -16
_diffrn_reflns_number 16022
_diffrn_reflns_point_group_measured_fraction_full 0.977
_diffrn_reflns_point_group_measured_fraction_max 0.977
_diffrn_reflns_theta_full 66.791
_diffrn_reflns_theta_max 66.791
_diffrn_reflns_theta_min 4.797
_diffrn_source 'fine-focus sealed X-ray tube'
_diffrn_source_type 'Enhance Ultra (Cu) X-ray Source'
_exptl_absorpt_coefficient_mu 31.808
_exptl_absorpt_correction_T_max 1.00000
_exptl_absorpt_correction_T_min 0.06702
_exptl_absorpt_correction_type multi-scan
_exptl_absorpt_process_details
;
CrysAlisPro 1.171.42.53a (Rigaku Oxford Diffraction, 2022)
Empirical absorption correction using spherical harmonics,
implemented in SCALE3 ABSPACK scaling algorithm.
;
_exptl_crystal_colour colourless
_exptl_crystal_colour_primary colourless
_exptl_crystal_density_diffrn 2.305
_exptl_crystal_description block
_exptl_crystal_F_000 992
_exptl_crystal_recrystallization_method 'Re-crystallisation from solvent: Ethanol'
_exptl_crystal_size_max 0.8
_exptl_crystal_size_mid 0.7
_exptl_crystal_size_min 0.12
_refine_diff_density_max 1.321
_refine_diff_density_min -1.986
_refine_diff_density_rms 0.179
_refine_ls_extinction_coef 0.00077(7)
_refine_ls_extinction_expression Fc^*^=kFc[1+0.001xFc^2^\l^3^/sin(2\q)]^-1/4^
_refine_ls_extinction_method 'SHELXL-2018/3 (Sheldrick 2018)'
_refine_ls_goodness_of_fit_ref 1.069
_refine_ls_hydrogen_treatment constr
_refine_ls_matrix_type full
_refine_ls_number_parameters 174
_refine_ls_number_reflns 2725
_refine_ls_number_restraints 0
_refine_ls_restrained_S_all 1.069
_refine_ls_R_factor_all 0.0425
_refine_ls_R_factor_gt 0.0400
_refine_ls_shift/su_max 0.001
_refine_ls_shift/su_mean 0.000
_refine_ls_structure_factor_coef Fsqd
_refine_ls_weighting_details 'w=1/[\s^2^(Fo^2^)+(0.0748P)^2^+1.1180P] where P=(Fo^2^+2Fc^2^)/3'
_refine_ls_weighting_scheme calc
_refine_ls_wR_factor_gt 0.1075
_refine_ls_wR_factor_ref 0.1108
_reflns_Friedel_coverage 0.000
_reflns_number_gt 2478
_reflns_number_total 2725
_reflns_threshold_expression 'I > 2\s(I)'
_cod_data_source_file d3dt02787b2.cif
_cod_data_source_block preex1
_cod_original_cell_volume 1573.21(6)
_cod_database_code 7714183
_shelx_shelxl_version_number 2018/3
_chemical_oxdiff_formula 'C11 H10 N O'
_shelx_space_group_comment
;
The symmetry employed for this shelxl refinement is uniquely defined
by the following loop, which should always be used as a source of
symmetry information in preference to the above space-group names.
They are only intended as comments.
;
_shelx_estimated_absorpt_t_max 0.115
_shelx_estimated_absorpt_t_min 0.015
_olex2_refinement_description
;
1.a Aromatic/amide H refined with riding coordinates:
 C9(H9), C8(H8), C11(H11), C15(H15), C5(H5), C6(H6), C7(H7), C14(H14),
 C13(H13), C12(H12)
1.b Idealised Me refined as rotating group:
 C3(H3A,H3B,H3C)
;
_olex2_date_sample_data_collection 2022-10-12
_olex2_submission_special_instructions 'No special instructions were received'
_oxdiff_exptl_absorpt_empirical_details
;
Empirical correction (ABSPACK) includes:
- Absorption correction using spherical harmonics
- Frame scaling
;
_oxdiff_exptl_absorpt_empirical_full_max 6.949
_oxdiff_exptl_absorpt_empirical_full_min 0.466

loop_
_space_group_symop_operation_xyz
'x, y, z'
'-x+1/2, y+1/2, -z+1/2'
'-x, -y, -z'
'x-1/2, -y-1/2, z-1/2'

loop_
_atom_site_label
_atom_site_type_symbol
_atom_site_fract_x
_atom_site_fract_y
_atom_site_fract_z
_atom_site_U_iso_or_equiv
_atom_site_adp_type
_atom_site_occupancy
_atom_site_site_symmetry_order
_atom_site_calc_flag
_atom_site_refinement_flags_posn
_atom_site_refinement_flags_adp
_atom_site_refinement_flags_occupancy
_atom_site_disorder_assembly
_atom_site_disorder_group
Te1 Te 0.07327(5) 0.92915(2) 0.18810(3) 0.04968(18) Uani 1 1 d . . . . .
Au1 Au 0.45565(3) 1.07331(2) 0.11336(2) 0.06006(18) Uani 1 1 d . . . . .
C4 C 0.1789(7) 0.9768(4) 0.3434(4) 0.0517(12) Uani 1 1 d . . . . .
C9 C 0.2866(7) 1.0515(5) 0.3600(5) 0.0567(14) Uani 1 1 d . . . . .
H9 H 0.313228 1.077044 0.303952 0.068 Uiso 1 1 calc R U . . .
C8 C 0.3564(8) 1.0893(5) 0.4604(6) 0.0693(18) Uani 1 1 d . . . . .
H8 H 0.428601 1.140275 0.471174 0.083 Uiso 1 1 calc R U . . .
C11 C 0.3639(8) 0.7996(5) 0.2629(6) 0.0678(16) Uani 1 1 d . . . . .
H11 H 0.348452 0.804299 0.327526 0.081 Uiso 1 1 calc R U . . .
C10 C 0.2654(7) 0.8473(4) 0.1765(4) 0.0538(13) Uani 1 1 d . . . . .
C3 C -0.0356(8) 0.8003(5) 0.2231(6) 0.0738(18) Uani 1 1 d . . . . .
H3A H 0.035245 0.763423 0.278878 0.111 Uiso 1 1 calc R U . . .
H3B H -0.070315 0.758285 0.162262 0.111 Uiso 1 1 calc R U . . .
H3C H -0.121101 0.820568 0.244183 0.111 Uiso 1 1 calc R U . . .
C15 C 0.2871(8) 0.8420(4) 0.0803(5) 0.0676(17) Uani 1 1 d . . . . .
H15 H 0.221419 0.874661 0.022496 0.081 Uiso 1 1 calc R U . . .
C1 C 0.6707(9) 1.0311(5) 0.1760(5) 0.0662(15) Uani 1 1 d . . . . .
C5 C 0.1376(13) 0.9415(7) 0.4253(7) 0.105(4) Uani 1 1 d . . . . .
H5 H 0.062684 0.892323 0.414644 0.126 Uiso 1 1 calc R U . . .
C2 C 0.2456(10) 1.1221(5) 0.0556(5) 0.0701(17) Uani 1 1 d . . . . .
C6 C 0.2083(14) 0.9797(9) 0.5250(7) 0.117(4) Uani 1 1 d . . . . .
H6 H 0.179744 0.955807 0.580854 0.140 Uiso 1 1 calc R U . . .
C7 C 0.3183(9) 1.0512(7) 0.5423(5) 0.075(2) Uani 1 1 d . . . . .
H7 H 0.367265 1.074084 0.609779 0.090 Uiso 1 1 calc R U . . .
N2 N 0.1199(8) 1.1522(6) 0.0235(5) 0.0918(19) Uani 1 1 d . . . . .
N1 N 0.7949(8) 1.0103(6) 0.2124(5) 0.0877(18) Uani 1 1 d . . . . .
C14 C 0.4088(11) 0.7871(5) 0.0724(8) 0.085(2) Uani 1 1 d . . . . .
H14 H 0.423651 0.782116 0.007558 0.102 Uiso 1 1 calc R U . . .
C13 C 0.5060(9) 0.7410(6) 0.1537(9) 0.089(2) Uani 1 1 d . . . . .
H13 H 0.588407 0.705884 0.145406 0.107 Uiso 1 1 calc R U . . .
C12 C 0.4846(8) 0.7452(5) 0.2526(7) 0.079(2) Uani 1 1 d . . . . .
H12 H 0.550861 0.711792 0.309643 0.095 Uiso 1 1 calc R U . . .

loop_
_atom_site_aniso_label
_atom_site_aniso_U_11
_atom_site_aniso_U_22
_atom_site_aniso_U_33
_atom_site_aniso_U_23
_atom_site_aniso_U_13
_atom_site_aniso_U_12
Te1 0.0628(3) 0.0441(3) 0.0442(3) 0.00251(12) 0.01985(19) -0.00063(12)
Au1 0.0737(3) 0.0585(2) 0.0492(2) -0.00361(9) 0.02112(16) -0.01188(10)
C4 0.067(3) 0.047(3) 0.046(3) -0.002(2) 0.024(2) 0.001(2)
C9 0.061(4) 0.058(3) 0.053(3) 0.002(3) 0.021(3) -0.002(3)
C8 0.069(4) 0.060(4) 0.074(5) -0.011(3) 0.015(3) -0.002(3)
C11 0.076(4) 0.061(4) 0.066(4) -0.011(3) 0.022(3) 0.006(3)
C10 0.066(3) 0.046(3) 0.053(3) -0.006(2) 0.024(3) -0.005(2)
C3 0.086(5) 0.059(4) 0.078(4) 0.007(3) 0.027(4) -0.015(3)
C15 0.095(5) 0.055(3) 0.068(4) -0.005(3) 0.048(4) -0.013(3)
C1 0.077(5) 0.071(4) 0.051(3) -0.006(3) 0.021(3) -0.008(3)
C5 0.154(9) 0.115(7) 0.059(5) -0.022(4) 0.052(5) -0.069(6)
C2 0.089(5) 0.071(4) 0.053(4) -0.012(3) 0.026(3) -0.018(4)
C6 0.172(10) 0.133(8) 0.065(5) -0.025(5) 0.064(6) -0.055(8)
C7 0.087(6) 0.081(5) 0.053(4) -0.015(3) 0.017(4) -0.001(3)
N2 0.083(5) 0.111(5) 0.080(4) -0.014(4) 0.023(3) 0.002(4)
N1 0.085(5) 0.104(5) 0.077(4) -0.009(4) 0.030(3) 0.004(4)
C14 0.106(6) 0.060(4) 0.115(6) -0.014(4) 0.074(5) -0.012(4)
C13 0.073(5) 0.065(4) 0.143(8) -0.018(5) 0.052(5) 0.000(4)
C12 0.066(4) 0.065(4) 0.098(6) -0.011(4) 0.013(4) 0.010(3)

loop_
_atom_type_symbol
_atom_type_description
_atom_type_scat_dispersion_real
_atom_type_scat_dispersion_imag
_atom_type_scat_source
C C 0.0181 0.0091 'International Tables Vol C Tables 4.2.6.8 and 6.1.1.4'
H H 0.0000 0.0000 'International Tables Vol C Tables 4.2.6.8 and 6.1.1.4'
Au Au -4.4197 7.2980 'International Tables Vol C Tables 4.2.6.8 and 6.1.1.4'
N N 0.0311 0.0180 'International Tables Vol C Tables 4.2.6.8 and 6.1.1.4'
Te Te -0.1759 6.3531 'International Tables Vol C Tables 4.2.6.8 and 6.1.1.4'

loop_
_geom_angle_atom_site_label_1
_geom_angle_atom_site_label_2
_geom_angle_atom_site_label_3
_geom_angle
_geom_angle_site_symmetry_1
_geom_angle_site_symmetry_3
_geom_angle_publ_flag
C4 Te1 C10 95.3(2) . . ?
C4 Te1 C3 97.2(3) . . ?
C3 Te1 C10 94.0(3) . . ?
C2 Au1 C1 176.8(3) . . ?
C9 C4 Te1 117.6(4) . . ?
C5 C4 Te1 122.8(5) . . ?
C5 C4 C9 119.5(6) . . ?
C4 C9 H9 119.8 . . ?
C4 C9 C8 120.4(6) . . ?
C8 C9 H9 119.8 . . ?
C9 C8 H8 120.2 . . ?
C7 C8 C9 119.7(7) . . ?
C7 C8 H8 120.2 . . ?
C10 C11 H11 120.1 . . ?
C12 C11 H11 120.1 . . ?
C12 C11 C10 119.7(7) . . ?
C11 C10 Te1 120.9(4) . . ?
C15 C10 Te1 118.0(5) . . ?
C15 C10 C11 121.1(6) . . ?
Te1 C3 H3A 109.5 . . ?
Te1 C3 H3B 109.5 . . ?
Te1 C3 H3C 109.5 . . ?
H3A C3 H3B 109.5 . . ?
H3A C3 H3C 109.5 . . ?
H3B C3 H3C 109.5 . . ?
C10 C15 H15 121.0 . . ?
C14 C15 C10 117.9(7) . . ?
C14 C15 H15 121.0 . . ?
N1 C1 Au1 177.6(7) . . ?
C4 C5 H5 120.3 . . ?
C4 C5 C6 119.4(8) . . ?
C6 C5 H5 120.3 . . ?
N2 C2 Au1 178.2(6) . . ?
C5 C6 H6 119.4 . . ?
C7 C6 C5 121.2(7) . . ?
C7 C6 H6 119.4 . . ?
C8 C7 H7 120.2 . . ?
C6 C7 C8 119.7(7) . . ?
C6 C7 H7 120.2 . . ?
C15 C14 H14 118.7 . . ?
C13 C14 C15 122.6(8) . . ?
C13 C14 H14 118.7 . . ?
C14 C13 H13 119.9 . . ?
C14 C13 C12 120.1(7) . . ?
C12 C13 H13 119.9 . . ?
C11 C12 C13 118.6(7) . . ?
C11 C12 H12 120.7 . . ?
C13 C12 H12 120.7 . . ?

loop_
_geom_bond_atom_site_label_1
_geom_bond_atom_site_label_2
_geom_bond_distance
_geom_bond_site_symmetry_2
_geom_bond_publ_flag
Te1 C4 2.108(5) . ?
Te1 C10 2.132(6) . ?
Te1 C3 2.116(6) . ?
Au1 C1 1.979(8) . ?
Au1 C2 1.960(9) . ?
C4 C9 1.374(9) . ?
C4 C5 1.363(10) . ?
C9 H9 0.9300 . ?
C9 C8 1.396(10) . ?
C8 H8 0.9300 . ?
C8 C7 1.360(11) . ?
C11 H11 0.9300 . ?
C11 C10 1.384(9) . ?
C11 C12 1.374(10) . ?
C10 C15 1.376(8) . ?
C3 H3A 0.9600 . ?
C3 H3B 0.9600 . ?
C3 H3C 0.9600 . ?
C15 H15 0.9300 . ?
C15 C14 1.374(10) . ?
C1 N1 1.131(9) . ?
C5 H5 0.9300 . ?
C5 C6 1.392(12) . ?
C2 N2 1.175(10) . ?
C6 H6 0.9300 . ?
C6 C7 1.357(12) . ?
C7 H7 0.9300 . ?
C14 H14 0.9300 . ?
C14 C13 1.327(13) . ?
C13 H13 0.9300 . ?
C13 C12 1.411(12) . ?
C12 H12 0.9300 . ?

loop_
_geom_torsion_atom_site_label_1
_geom_torsion_atom_site_label_2
_geom_torsion_atom_site_label_3
_geom_torsion_atom_site_label_4
_geom_torsion
_geom_torsion_site_symmetry_1
_geom_torsion_site_symmetry_2
_geom_torsion_site_symmetry_3
_geom_torsion_site_symmetry_4
_geom_torsion_publ_flag
Te1 C4 C9 C8 177.4(5) . . . . ?
Te1 C4 C5 C6 -177.3(9) . . . . ?
Te1 C10 C15 C14 -178.4(5) . . . . ?
C4 C9 C8 C7 0.6(10) . . . . ?
C4 C5 C6 C7 -0.3(19) . . . . ?
C9 C4 C5 C6 -1.8(15) . . . . ?
C9 C8 C7 C6 -2.7(13) . . . . ?
C11 C10 C15 C14 0.6(9) . . . . ?
C10 C11 C12 C13 1.0(10) . . . . ?
C10 C15 C14 C13 -1.1(11) . . . . ?
C15 C14 C13 C12 1.5(12) . . . . ?
C5 C4 C9 C8 1.7(11) . . . . ?
C5 C6 C7 C8 2.5(17) . . . . ?
C14 C13 C12 C11 -1.5(11) . . . . ?
C12 C11 C10 Te1 178.3(5) . . . . ?
C12 C11 C10 C15 -0.7(9) . . . . ?
